data_2002250
loop_
_publ_author_name
'de Beaulieu, D C'
'Mueller-Buschbaum, Hk'

_publ_section_title
;
Synthese und Kristallstruktur von Sr V10 O15
;
_journal_name_full
;
Zeitschrift fuer Anorganische und Allgemeine Chemie
;
_journal_page_first 33
_journal_page_last 37
_journal_paper_doi 10.1002/zaac.19814720104
_journal_volume 472
_journal_year 1981
_chemical_formula_structural 'Sr V10 O15'
_chemical_formula_sum 'O15 Sr V10'
_chemical_name_systematic
;
Strontium octavanadium(III) divanadium(II) oxide
;
_space_group_IT_number 64
_symmetry_cell_setting orthorhombic
_symmetry_Int_Tables_number 64
_symmetry_space_group_name_Hall '-C 2ac 2ac'
_symmetry_space_group_name_H-M 'C c m b'
_cell_angle_alpha 90
_cell_angle_beta 90
_cell_angle_gamma 90
_cell_formula_units_Z 4
_cell_length_a 9.915
_cell_length_b 11.574
_cell_length_c 9.324
_cell_volume 1070.0
_refine_ls_R_factor_all 0.08
_cod_database_code 2002250

loop_
_symmetry_equiv_pos_as_xyz
x,y,z
-x,y,-z
1/2-x,y,1/2+z
1/2+x,y,1/2-z
-x,-y,-z
x,-y,z
1/2+x,-y,1/2-z
1/2-x,-y,1/2+z
1/2+x,1/2+y,z
1/2-x,1/2+y,-z
-x,1/2+y,1/2+z
x,1/2+y,1/2-z
1/2-x,1/2-y,-z
1/2+x,1/2-y,z
x,1/2-y,1/2-z
-x,1/2-y,1/2+z

loop_
_atom_site_label
_atom_site_type_symbol
_atom_site_symmetry_multiplicity
_atom_site_Wyckoff_symbol
_atom_site_fract_x
_atom_site_fract_y
_atom_site_fract_z
_atom_site_occupancy
_atom_site_attached_hydrogens
_atom_site_calc_flag
Sr1 Sr2+ 4 a 0. 0. 0. 1. 0 d
V1 V3+ 16 g 0.1708 0.2464 0.1094 1. 0 d
V2 V3+ 16 g 0.4112 0.6286 0.3634 1. 0 d
V3 V2+ 8 f 0.1791 0. 0.3616 1. 0 d
O1 O2- 16 g 0.251 0.118 0.503 1. 0 d
O2 O2- 16 g 0.591 0.131 0.247 1. 0 d
O3 O2- 8 e 0.322 0.25 0.25 1. 0 d
O4 O2- 8 f 0.35 0. 0.255 1. 0 d
O5 O2- 8 d 0. 0.247 0. 1. 0 d
O6 O2- 4 b 0. 0.5 0. 1. 0 d

loop_
_atom_type_symbol
_atom_type_oxidation_number
Sr2+ 2.000
V3+ 3.000
V2+ 2.000
O2- -2.000
